data_4331868
loop_
_publ_author_name
'Seo, Joobeom'
'Song, Mi Ryoung'
'Lee, Ji-Eun'
'Lee, So Young'
'Yoon, Il'
'Park, Ki-Min'
'Kim, Jineun'
'Jung, Jong Hwa'
'Park, Sung Bae'
'Lee, Shim Sung'

_publ_section_title
;
 Exo-Coordination-Based Supramolecular Silver(I) Complexes of S2O
 Macrocycles:&#x00A0; Effect of Ligand Isomerism on the Structural
 Diversity
;
_journal_issue 3
_journal_name_full 'Inorganic Chemistry'
_journal_page_first 952
_journal_page_last 954
_journal_paper_doi 10.1021/ic051764o
_journal_volume 45
_journal_year 2006
_chemical_formula_sum 'C36 H48 Ag2 F12 O3 P2 S6'
_chemical_formula_weight 1226.78
_chemical_name_systematic
; 
 ? 
;
_space_group_IT_number 29
_symmetry_cell_setting orthorhombic
_symmetry_space_group_name_Hall 'P 2c -2ac'
_symmetry_space_group_name_H-M 'P c a 21'
_atom_sites_solution_hydrogens geom
_atom_sites_solution_primary direct
_atom_sites_solution_secondary difmap
_audit_creation_method SHELXTL
_cell_angle_alpha 90.00
_cell_angle_beta 90.00
_cell_angle_gamma 90.00
_cell_formula_units_Z 4
_cell_length_a 36.642(3)
_cell_length_b 8.4389(7)
_cell_length_c 15.0328(13)
_cell_measurement_reflns_used 10864
_cell_measurement_temperature 298(2)
_cell_measurement_theta_max 28.29
_cell_measurement_theta_min 1.11
_cell_volume 4648.4(7)
_computing_cell_refinement 'Bruker SMART'
_computing_data_collection 'Bruker SMART'
_computing_data_reduction 'Bruker SHELXTL'
_computing_molecular_graphics 'Bruker SHELXTL'
_computing_publication_material 'Bruker SHELXTL'
_computing_structure_refinement 'Bruker SHELXTL'
_computing_structure_solution 'Bruker SHELXTL'
_diffrn_ambient_temperature 298(2)
_diffrn_measured_fraction_theta_full 0.965
_diffrn_measured_fraction_theta_max 0.965
_diffrn_measurement_device_type 'CCD area detector'
_diffrn_measurement_method 'phi and omega scans'
_diffrn_radiation_monochromator graphite
_diffrn_radiation_source 'sealed tube'
_diffrn_radiation_type MoK\a
_diffrn_radiation_wavelength 0.71073
_diffrn_reflns_av_R_equivalents 0.1116
_diffrn_reflns_av_sigmaI/netI 0.1503
_diffrn_reflns_limit_h_max 28
_diffrn_reflns_limit_h_min -48
_diffrn_reflns_limit_k_max 11
_diffrn_reflns_limit_k_min -11
_diffrn_reflns_limit_l_max 19
_diffrn_reflns_limit_l_min -19
_diffrn_reflns_number 28752
_diffrn_reflns_theta_full 28.29
_diffrn_reflns_theta_max 28.29
_diffrn_reflns_theta_min 1.11
_exptl_absorpt_coefficient_mu 1.264
_exptl_absorpt_correction_type none
_exptl_crystal_colour colorless
_exptl_crystal_density_diffrn 1.753
_exptl_crystal_density_method 'not measured'
_exptl_crystal_description block
_exptl_crystal_F_000 2464
_exptl_crystal_size_max 0.40
_exptl_crystal_size_mid 0.40
_exptl_crystal_size_min 0.30
_refine_diff_density_max 0.806
_refine_diff_density_min -1.163
_refine_diff_density_rms 0.117
_refine_ls_abs_structure_details 'Flack H D (1983), Acta Cryst. A39, 876-881'
_refine_ls_abs_structure_Flack 0.01(3)
_refine_ls_extinction_method none
_refine_ls_goodness_of_fit_ref 1.002
_refine_ls_hydrogen_treatment constr
_refine_ls_matrix_type full
_refine_ls_number_parameters 550
_refine_ls_number_reflns 10864
_refine_ls_number_restraints 1
_refine_ls_restrained_S_all 1.002
_refine_ls_R_factor_all 0.1888
_refine_ls_R_factor_gt 0.0527
_refine_ls_shift/su_max 0.000
_refine_ls_shift/su_mean 0.000
_refine_ls_structure_factor_coef Fsqd
_refine_ls_weighting_details 'calc w=1/[\s^2^(Fo^2^)+(0.0477P)^2^+0.0000P] where P=(Fo^2^+2Fc^2^)/3'
_refine_ls_weighting_scheme calc
_refine_ls_wR_factor_gt 0.1047
_refine_ls_wR_factor_ref 0.1456
_reflns_number_gt 4669
_reflns_number_total 10864
_reflns_threshold_expression >2sigma(I)
_cod_data_source_file ic051764osup1.cif
_cod_data_source_block Compound2b
_cod_depositor_comments
;
The following automatic conversions were performed:

'_symmetry_cell_setting' value 'Orthorhombic' changed to
'orthorhombic' according to
/home/saulius/struct/CIF-dictionaries/cif_core.dic dictionary named
'cif_core.dic' version 2.4.2 from 2011-04-26.

Automatic conversion script
Id: cif_fix_values 1891 2012-01-12 08:04:46Z andrius 
;
_cod_original_sg_symbol_H-M Pca2(1)
_cod_database_code 4331868

loop_
_symmetry_equiv_pos_as_xyz
'x, y, z'
'-x, -y, z+1/2'
'x+1/2, -y, z'
'-x+1/2, y, z+1/2'

loop_
_atom_site_label
_atom_site_type_symbol
_atom_site_fract_x
_atom_site_fract_y
_atom_site_fract_z
_atom_site_U_iso_or_equiv
_atom_site_adp_type
_atom_site_occupancy
_atom_site_symmetry_multiplicity
_atom_site_calc_flag
_atom_site_refinement_flags
_atom_site_disorder_assembly
_atom_site_disorder_group
Ag1 Ag 0.04789(2) -0.30033(9) 0.99447(6) 0.0577(2) Uani 1 1 d . . .
Ag2 Ag 0.19632(2) 0.35588(9) 0.53483(5) 0.0589(3) Uani 1 1 d . A .
P1 P 0.05798(7) 0.0383(3) 0.4964(2) 0.0518(7) Uani 1 1 d . . .
P2 P 0.19317(8) 0.1038(3) 0.0477(2) 0.0578(8) Uani 1 1 d . . .
F1 F 0.0677(2) 0.0651(14) 0.3969(4) 0.147(4) Uani 1 1 d . . .
F2 F 0.0446(3) 0.2092(9) 0.4963(9) 0.172(4) Uani 1 1 d . . .
F3 F 0.09851(18) 0.0860(9) 0.5236(5) 0.108(3) Uani 1 1 d . . .
F4 F 0.0483(2) 0.0204(11) 0.5979(5) 0.124(3) Uani 1 1 d . . .
F5 F 0.01926(17) -0.0195(9) 0.4681(5) 0.112(3) Uani 1 1 d . . .
F6 F 0.0710(2) -0.1354(9) 0.4996(8) 0.143(4) Uani 1 1 d . . .
F7 F 0.1762(2) 0.1451(16) 0.1353(5) 0.173(5) Uani 1 1 d . . .
F8 F 0.2318(2) 0.1349(13) 0.0840(6) 0.138(4) Uani 1 1 d . . .
F9 F 0.1946(3) -0.0681(11) 0.0720(9) 0.178(6) Uani 1 1 d . . .
F10 F 0.15360(17) 0.0812(8) 0.0092(6) 0.105(3) Uani 1 1 d . . .
F11 F 0.2116(3) 0.0592(12) -0.0421(5) 0.138(4) Uani 1 1 d . . .
F12 F 0.1930(2) 0.2757(9) 0.0186(9) 0.172(5) Uani 1 1 d . . .
S1 S 0.05878(9) -0.0870(3) 1.12770(19) 0.0587(8) Uani 1 1 d . . .
S2 S 0.04158(8) -0.6048(3) 1.0039(2) 0.0587(8) Uani 1 1 d . . .
S3 S 0.04491(7) -0.1441(3) 0.85449(16) 0.0411(6) Uani 1 1 d . . .
S4 S 0.18617(7) 0.2266(3) 0.68246(16) 0.0430(6) Uani 1 1 d . . .
S5 S 0.19621(9) 0.6625(3) 0.5426(3) 0.0706(9) Uani 1 1 d . A .
S6 S 0.19735(9) 0.1647(3) 0.3982(2) 0.0660(9) Uani 1 1 d . A .
O1 O 0.1066(2) -0.3845(9) 1.0695(6) 0.075(2) Uani 1 1 d . . .
O2 O 0.09526(18) 0.2855(7) 0.8315(4) 0.0474(17) Uani 1 1 d . . .
O3 O 0.1400(2) 0.4257(9) 0.4484(7) 0.091(3) Uani 1 1 d . . .
C1 C 0.0089(2) -0.3938(11) 1.1680(7) 0.044(3) Uani 1 1 d . . .
H1A H -0.0021 -0.3487 1.1184 0.053 Uiso 1 1 calc R . .
C2 C 0.0128(3) -0.5609(11) 1.1734(7) 0.045(3) Uani 1 1 d . . .
C3 C 0.0243(3) -0.6209(12) 1.2532(8) 0.056(3) Uani 1 1 d . . .
H3A H 0.0257 -0.7304 1.2598 0.067 Uiso 1 1 calc R . .
C4 C 0.0340(3) -0.5270(13) 1.3240(8) 0.058(3) Uani 1 1 d . . .
H4A H 0.0410 -0.5724 1.3778 0.070 Uiso 1 1 calc R . .
C5 C 0.0333(3) -0.3663(13) 1.3144(7) 0.060(3) Uani 1 1 d . . .
H5A H 0.0408 -0.3014 1.3609 0.072 Uiso 1 1 calc R . .
C6 C 0.0212(3) -0.2991(11) 1.2346(6) 0.044(3) Uani 1 1 d . . .
C7 C 0.0259(3) -0.1233(10) 1.2154(7) 0.050(3) Uani 1 1 d . . .
H7A H 0.0339 -0.0700 1.2691 0.060 Uiso 1 1 calc R . .
H7B H 0.0026 -0.0787 1.1983 0.060 Uiso 1 1 calc R . .
C8 C 0.1023(3) -0.1686(18) 1.1725(9) 0.103(5) Uani 1 1 d . . .
H8A H 0.1180 -0.0804 1.1880 0.124 Uiso 1 1 calc R . .
H8B H 0.0968 -0.2253 1.2270 0.124 Uiso 1 1 calc R . .
C9 C 0.1222(5) -0.2722(19) 1.1155(19) 0.221(15) Uani 1 1 d . . .
H9A H 0.1351 -0.2056 1.0733 0.265 Uiso 1 1 calc R . .
H9B H 0.1407 -0.3227 1.1521 0.265 Uiso 1 1 calc R . .
C10 C 0.1053(4) -0.5334(14) 1.1046(13) 0.140(8) Uani 1 1 d . . .
H10A H 0.0954 -0.5247 1.1642 0.168 Uiso 1 1 calc R . .
H10B H 0.1303 -0.5704 1.1106 0.168 Uiso 1 1 calc R . .
C11 C 0.0855(3) -0.6520(13) 1.0600(8) 0.077(4) Uani 1 1 d . . .
H11A H 0.0806 -0.7352 1.1029 0.093 Uiso 1 1 calc R . .
H11B H 0.1016 -0.6970 1.0154 0.093 Uiso 1 1 calc R . .
C12 C 0.0083(3) -0.6520(12) 1.0880(8) 0.072(4) Uani 1 1 d . . .
H12A H -0.0158 -0.6313 1.0643 0.086 Uiso 1 1 calc R . .
H12B H 0.0099 -0.7644 1.1010 0.086 Uiso 1 1 calc R . .
C13 C 0.1276(2) -0.1276(10) 0.7118(6) 0.038(2) Uani 1 1 d . . .
H13A H 0.1131 -0.0849 0.6672 0.045 Uiso 1 1 calc R . .
C14 C 0.1646(2) -0.0851(10) 0.7130(6) 0.038(2) Uani 1 1 d . . .
C15 C 0.1846(3) -0.1530(12) 0.7806(7) 0.053(3) Uani 1 1 d . . .
H15A H 0.2093 -0.1291 0.7854 0.064 Uiso 1 1 calc R . .
C16 C 0.1693(3) -0.2546(13) 0.8408(7) 0.059(3) Uani 1 1 d . . .
H16A H 0.1840 -0.2990 0.8846 0.071 Uiso 1 1 calc R . .
C17 C 0.1324(3) -0.2937(12) 0.8385(7) 0.053(3) Uani 1 1 d . . .
H17A H 0.1223 -0.3618 0.8805 0.064 Uiso 1 1 calc R . .
C18 C 0.1113(3) -0.2287(11) 0.7724(6) 0.038(2) Uani 1 1 d . . .
C19 C 0.0711(3) -0.2534(11) 0.7701(7) 0.054(3) Uani 1 1 d . . .
H19A H 0.0662 -0.3656 0.7774 0.065 Uiso 1 1 calc R . .
H19B H 0.0622 -0.2229 0.7118 0.065 Uiso 1 1 calc R . .
C20 C 0.0728(3) 0.0282(10) 0.8792(6) 0.043(2) Uani 1 1 d . . .
H20A H 0.0653 0.0707 0.9363 0.052 Uiso 1 1 calc R . .
H20B H 0.0980 -0.0059 0.8850 0.052 Uiso 1 1 calc R . .
C21 C 0.0712(2) 0.1615(11) 0.8102(6) 0.042(2) Uani 1 1 d . . .
H21A H 0.0774 0.1192 0.7521 0.050 Uiso 1 1 calc R . .
H21B H 0.0465 0.2025 0.8072 0.050 Uiso 1 1 calc R . .
C22 C 0.1329(2) 0.2516(11) 0.8102(6) 0.040(2) Uani 1 1 d . . .
H22A H 0.1380 0.1408 0.8221 0.048 Uiso 1 1 calc R . .
H22B H 0.1488 0.3151 0.8477 0.048 Uiso 1 1 calc R . .
C23 C 0.1408(3) 0.2880(11) 0.7123(6) 0.044(2) Uani 1 1 d . . .
H23A H 0.1383 0.4009 0.7019 0.052 Uiso 1 1 calc R . .
H23B H 0.1232 0.2334 0.6751 0.052 Uiso 1 1 calc R . .
C24 C 0.1808(3) 0.0210(10) 0.6449(7) 0.052(3) Uani 1 1 d . . .
H24A H 0.1654 0.0197 0.5924 0.063 Uiso 1 1 calc R . .
H24B H 0.2045 -0.0202 0.6279 0.063 Uiso 1 1 calc R . .
C25 C 0.2399(2) 0.4951(11) 0.3811(7) 0.045(3) Uani 1 1 d . . .
H25A H 0.2497 0.4467 0.4313 0.054 Uiso 1 1 calc R . .
C26 C 0.2333(2) 0.4060(11) 0.3068(6) 0.043(2) Uani 1 1 d . A .
C27 C 0.2242(3) 0.4788(14) 0.2265(7) 0.059(3) Uani 1 1 d . . .
H27A H 0.2211 0.4198 0.1748 0.071 Uiso 1 1 calc R . .
C28 C 0.2199(3) 0.6398(14) 0.2264(9) 0.067(3) Uani 1 1 d . . .
H28A H 0.2154 0.6919 0.1730 0.080 Uiso 1 1 calc R . .
C29 C 0.2221(3) 0.7251(13) 0.3029(9) 0.062(3) Uani 1 1 d . . .
H29A H 0.2165 0.8326 0.3019 0.074 Uiso 1 1 calc R . .
C30 C 0.2325(3) 0.6552(12) 0.3830(7) 0.051(3) Uani 1 1 d . . .
C31 C 0.2320(3) 0.7409(12) 0.4708(8) 0.073(4) Uani 1 1 d . . .
H31A H 0.2279 0.8530 0.4608 0.087 Uiso 1 1 calc R . .
H31B H 0.2555 0.7289 0.4999 0.087 Uiso 1 1 calc R . .
C32 C 0.1560(3) 0.7029(13) 0.4826(13) 0.109(5) Uani 1 1 d . . .
H32A H 0.1457 0.8008 0.5052 0.131 Uiso 0.56(3) 1 calc PR A 1
H32B H 0.1626 0.7208 0.4209 0.131 Uiso 0.56(3) 1 calc PR A 1
H32C H 0.1591 0.8066 0.4575 0.131 Uiso 0.44(3) 1 d PR A 2
H32D H 0.1367 0.7106 0.5254 0.131 Uiso 0.44(3) 1 d PR A 2
C33 C 0.1272(5) 0.579(2) 0.4852(15) 0.060(7) Uiso 0.56(3) 1 d P A 1
H33A H 0.1194 0.5638 0.5462 0.072 Uiso 0.56(3) 1 calc PR A 1
H33B H 0.1062 0.6152 0.4512 0.072 Uiso 0.56(3) 1 calc PR A 1
C33' C 0.1430(9) 0.611(3) 0.419(2) 0.079(12) Uiso 0.44(3) 1 d P A 2
H33C H 0.1587 0.6196 0.3670 0.095 Uiso 0.44(3) 1 calc PR A 2
H33D H 0.1189 0.6493 0.4018 0.095 Uiso 0.44(3) 1 calc PR A 2
C34 C 0.1428(4) 0.383(2) 0.3585(10) 0.111(6) Uani 1 1 d . A .
H34A H 0.1591 0.4553 0.3283 0.133 Uiso 1 1 calc R . .
H34B H 0.1189 0.3912 0.3307 0.133 Uiso 1 1 calc R . .
C35 C 0.1566(3) 0.2179(15) 0.3484(9) 0.083(4) Uani 1 1 d . . .
H35A H 0.1590 0.1970 0.2852 0.099 Uiso 1 1 calc R A .
H35B H 0.1379 0.1470 0.3708 0.099 Uiso 1 1 calc R . .
C36 C 0.2319(3) 0.2247(11) 0.3178(7) 0.057(3) Uani 1 1 d . . .
H36A H 0.2556 0.1868 0.3373 0.068 Uiso 1 1 calc R A .
H36B H 0.2266 0.1763 0.2607 0.068 Uiso 1 1 calc R . .

loop_
_atom_site_aniso_label
_atom_site_aniso_U_11
_atom_site_aniso_U_22
_atom_site_aniso_U_33
_atom_site_aniso_U_23
_atom_site_aniso_U_13
_atom_site_aniso_U_12
Ag1 0.0642(5) 0.0568(4) 0.0523(5) 0.0155(4) 0.0074(5) 0.0032(4)
Ag2 0.0714(6) 0.0569(5) 0.0482(4) 0.0072(4) 0.0147(5) 0.0003(5)
P1 0.0508(17) 0.0643(17) 0.0401(14) -0.0003(15) -0.0056(17) 0.0080(14)
P2 0.0510(18) 0.072(2) 0.051(2) -0.0056(16) 0.0055(17) -0.0033(16)
F1 0.118(7) 0.288(13) 0.036(4) 0.027(6) 0.012(4) -0.046(8)
F2 0.271(11) 0.080(5) 0.165(9) 0.013(6) -0.033(10) 0.050(6)
F3 0.085(5) 0.152(6) 0.086(5) 0.020(5) -0.019(5) -0.051(5)
F4 0.108(7) 0.192(10) 0.071(5) 0.041(6) 0.020(5) 0.013(7)
F5 0.060(4) 0.155(7) 0.121(7) 0.050(5) -0.027(5) -0.018(4)
F6 0.110(6) 0.099(6) 0.220(11) -0.017(8) -0.048(7) 0.033(4)
F7 0.088(6) 0.338(15) 0.093(7) -0.103(8) 0.023(5) -0.018(8)
F8 0.069(5) 0.222(10) 0.124(7) -0.048(7) -0.016(5) -0.017(6)
F9 0.163(9) 0.114(7) 0.256(16) 0.095(9) 0.009(9) 0.034(6)
F10 0.071(4) 0.117(5) 0.126(7) -0.025(5) -0.035(5) 0.000(4)
F11 0.155(8) 0.193(9) 0.066(5) -0.056(6) 0.029(5) -0.029(7)
F12 0.151(8) 0.096(5) 0.269(14) 0.070(9) 0.025(9) -0.017(5)
S1 0.084(2) 0.0354(15) 0.0570(17) 0.0022(13) 0.0081(16) -0.0116(15)
S2 0.0780(19) 0.0450(14) 0.0532(17) -0.0160(13) 0.0098(16) -0.0025(13)
S3 0.0374(15) 0.0421(14) 0.0438(15) 0.0017(11) 0.0036(12) -0.0013(12)
S4 0.0440(15) 0.0452(15) 0.0397(14) -0.0014(12) 0.0065(13) -0.0062(12)
S5 0.087(2) 0.0508(15) 0.074(2) -0.0159(17) 0.014(2) 0.0022(17)
S6 0.102(3) 0.0330(14) 0.0633(19) -0.0022(13) 0.0232(19) -0.0013(16)
O1 0.056(5) 0.062(5) 0.106(7) 0.027(5) -0.013(5) 0.000(4)
O2 0.052(4) 0.036(4) 0.054(4) -0.015(3) 0.014(4) 0.003(3)
O3 0.080(6) 0.059(5) 0.133(9) -0.006(5) -0.011(6) 0.010(4)
C1 0.023(5) 0.046(6) 0.063(7) 0.001(5) 0.007(5) 0.008(5)
C2 0.045(6) 0.042(6) 0.048(6) 0.001(5) 0.004(5) -0.007(5)
C3 0.054(7) 0.040(6) 0.073(8) 0.019(6) 0.023(6) -0.002(6)
C4 0.075(8) 0.047(7) 0.052(7) 0.019(6) 0.011(6) 0.006(6)
C5 0.065(7) 0.067(8) 0.047(7) 0.002(6) 0.000(6) 0.008(6)
C6 0.055(7) 0.046(6) 0.030(5) 0.009(5) 0.005(5) 0.018(5)
C7 0.049(6) 0.039(6) 0.063(7) -0.008(5) -0.012(6) 0.002(5)
C8 0.074(10) 0.152(14) 0.084(11) -0.029(10) -0.015(8) -0.058(10)
C9 0.126(16) 0.117(15) 0.42(4) -0.14(2) -0.18(2) 0.067(12)
C10 0.143(14) 0.045(8) 0.23(2) 0.038(10) -0.128(15) -0.020(9)
C11 0.060(8) 0.081(8) 0.090(11) 0.007(7) 0.044(7) 0.015(7)
C12 0.070(8) 0.050(7) 0.096(9) -0.012(6) 0.024(7) -0.011(6)
C13 0.037(6) 0.042(5) 0.034(5) -0.002(4) 0.004(5) -0.001(5)
C14 0.038(6) 0.038(6) 0.039(6) -0.003(4) 0.008(5) 0.010(5)
C15 0.041(6) 0.067(7) 0.052(7) -0.001(6) 0.002(5) 0.003(6)
C16 0.053(7) 0.066(7) 0.058(7) 0.015(6) -0.010(6) 0.010(6)
C17 0.063(8) 0.055(7) 0.042(6) 0.013(5) 0.002(6) 0.003(6)
C18 0.042(6) 0.046(6) 0.026(5) -0.003(4) 0.008(5) -0.008(5)
C19 0.066(8) 0.045(6) 0.052(7) -0.003(5) -0.001(6) -0.022(6)
C20 0.058(7) 0.037(5) 0.035(5) -0.008(4) 0.014(5) -0.006(5)
C21 0.041(6) 0.048(6) 0.036(5) 0.004(5) 0.000(5) 0.003(5)
C22 0.043(6) 0.042(6) 0.035(6) -0.012(4) 0.004(5) -0.005(5)
C23 0.059(7) 0.033(5) 0.038(6) -0.007(4) 0.013(5) 0.005(5)
C24 0.067(7) 0.026(5) 0.064(7) -0.010(5) 0.005(6) -0.007(5)
C25 0.033(6) 0.051(6) 0.052(7) 0.005(5) -0.004(5) 0.007(5)
C26 0.040(6) 0.045(6) 0.044(6) 0.005(5) 0.017(5) 0.003(5)
C27 0.062(7) 0.077(8) 0.038(6) -0.004(6) 0.015(6) 0.017(7)
C28 0.071(8) 0.052(7) 0.079(9) 0.027(7) 0.016(7) -0.010(7)
C29 0.059(7) 0.041(6) 0.086(9) -0.001(7) 0.008(7) -0.010(6)
C30 0.044(6) 0.050(7) 0.059(7) -0.002(6) 0.007(6) -0.009(5)
C31 0.074(8) 0.041(6) 0.103(11) -0.005(6) -0.007(8) -0.012(6)
C32 0.100(10) 0.059(8) 0.168(15) -0.066(9) -0.023(12) 0.009(7)
C34 0.058(9) 0.194(18) 0.079(11) 0.054(12) -0.006(8) -0.010(11)
C35 0.072(9) 0.094(10) 0.082(9) -0.042(8) 0.023(7) -0.030(8)
C36 0.061(7) 0.057(7) 0.053(7) 0.012(5) 0.016(6) 0.024(6)

loop_
_atom_type_symbol
_atom_type_description
_atom_type_scat_dispersion_real
_atom_type_scat_dispersion_imag
_atom_type_scat_source
C C 0.0033 0.0016 'International Tables Vol C Tables 4.2.6.8 and 6.1.1.4'
H H 0.0000 0.0000 'International Tables Vol C Tables 4.2.6.8 and 6.1.1.4'
O O 0.0106 0.0060 'International Tables Vol C Tables 4.2.6.8 and 6.1.1.4'
F F 0.0171 0.0103 'International Tables Vol C Tables 4.2.6.8 and 6.1.1.4'
P P 0.1023 0.0942 'International Tables Vol C Tables 4.2.6.8 and 6.1.1.4'
S S 0.1246 0.1234 'International Tables Vol C Tables 4.2.6.8 and 6.1.1.4'
Ag Ag -0.8971 1.1015 'International Tables Vol C Tables 4.2.6.8 and 6.1.1.4'

loop_
_geom_angle_atom_site_label_1
_geom_angle_atom_site_label_2
_geom_angle_atom_site_label_3
_geom_angle
S3 Ag1 O1 124.31(18)
S3 Ag1 S2 124.74(10)
O1 Ag1 S2 76.85(18)
S3 Ag1 S1 106.17(9)
O1 Ag1 S1 74.5(2)
S2 Ag1 S1 129.09(9)
S4 Ag2 O3 116.1(2)
S4 Ag2 S5 113.30(11)
O3 Ag2 S5 77.73(19)
S4 Ag2 S6 115.49(9)
O3 Ag2 S6 75.5(2)
S5 Ag2 S6 130.75(11)
F2 P1 F6 178.1(8)
F2 P1 F1 86.3(7)
F6 P1 F1 95.6(7)
F2 P1 F5 90.2(5)
F6 P1 F5 89.6(5)
F1 P1 F5 89.5(5)
F2 P1 F4 91.1(6)
F6 P1 F4 87.0(6)
F1 P1 F4 177.1(6)
F5 P1 F4 91.6(5)
F2 P1 F3 93.5(5)
F6 P1 F3 86.7(4)
F1 P1 F3 89.8(5)
F5 P1 F3 176.2(5)
F4 P1 F3 89.2(4)
F9 P2 F7 91.5(7)
F9 P2 F12 176.8(7)
F7 P2 F12 91.7(7)
F9 P2 F8 92.7(6)
F7 P2 F8 91.8(5)
F12 P2 F8 86.7(5)
F9 P2 F11 87.8(6)
F7 P2 F11 178.7(6)
F12 P2 F11 89.0(7)
F8 P2 F11 87.1(5)
F9 P2 F10 90.3(5)
F7 P2 F10 88.2(5)
F12 P2 F10 90.3(5)
F8 P2 F10 177.1(6)
F11 P2 F10 92.9(5)
C7 S1 C8 104.1(6)
C7 S1 Ag1 109.0(3)
C8 S1 Ag1 98.4(4)
C12 S2 C11 102.7(6)
C12 S2 Ag1 108.6(3)
C11 S2 Ag1 99.2(4)
C20 S3 C19 104.4(4)
C20 S3 Ag1 103.1(3)
C19 S3 Ag1 107.2(3)
C23 S4 C24 104.5(5)
C23 S4 Ag2 103.5(3)
C24 S4 Ag2 98.9(3)
C32 S5 C31 103.2(7)
C32 S5 Ag2 99.9(4)
C31 S5 Ag2 109.5(3)
C35 S6 C36 103.9(6)
C35 S6 Ag2 99.7(4)
C36 S6 Ag2 111.1(4)
C9 O1 C10 118.6(14)
C9 O1 Ag1 114.0(8)
C10 O1 Ag1 113.7(7)
C21 O2 C22 113.7(6)
C34 O3 C33 127.3(13)
C34 O3 C33' 88.8(15)
C33 O3 C33' 44.4(11)
C34 O3 Ag2 112.3(8)
C33 O3 Ag2 105.9(9)
C33' O3 Ag2 108.2(11)
C6 C1 C2 120.6(9)
C3 C2 C1 116.6(9)
C3 C2 C12 126.3(10)
C1 C2 C12 116.6(9)
C2 C3 C4 123.1(10)
C5 C4 C3 119.1(10)
C4 C5 C6 120.0(10)
C1 C6 C5 120.0(9)
C1 C6 C7 118.1(8)
C5 C6 C7 121.5(10)
C6 C7 S1 112.3(7)
C9 C8 S1 116.7(11)
O1 C9 C8 122.5(16)
O1 C10 C11 119.2(12)
C10 C11 S2 120.7(9)
C2 C12 S2 114.4(7)
C18 C13 C14 124.6(9)
C15 C14 C13 114.6(9)
C15 C14 C24 123.3(9)
C13 C14 C24 122.1(9)
C16 C15 C14 122.1(10)
C15 C16 C17 122.1(10)
C18 C17 C16 117.9(10)
C17 C18 C13 118.7(9)
C17 C18 C19 121.1(9)
C13 C18 C19 119.9(9)
C18 C19 S3 115.5(7)
C21 C20 S3 115.2(7)
O2 C21 C20 111.5(7)
O2 C22 C23 110.7(7)
C22 C23 S4 110.9(7)
C14 C24 S4 113.6(7)
C26 C25 C30 121.4(10)
C25 C26 C27 120.4(9)
C25 C26 C36 117.7(9)
C27 C26 C36 121.5(9)
C28 C27 C26 117.8(11)
C29 C28 C27 121.2(11)
C28 C29 C30 121.5(10)
C25 C30 C29 116.8(10)
C25 C30 C31 119.4(10)
C29 C30 C31 123.4(10)
C30 C31 S5 110.7(7)
C33' C32 C33 49.6(14)
C33' C32 S5 124.2(16)
C33 C32 S5 116.5(12)
O3 C33 C32 112.2(14)
C32 C33' O3 113(2)
O3 C34 C35 111.3(11)
C34 C35 S6 119.5(9)
C26 C36 S6 111.8(6)

loop_
_geom_bond_atom_site_label_1
_geom_bond_atom_site_label_2
_geom_bond_distance
Ag1 S3 2.486(3)
Ag1 O1 2.530(7)
Ag1 S2 2.584(2)
Ag1 S1 2.723(3)
Ag2 S4 2.501(3)
Ag2 O3 2.508(9)
Ag2 S5 2.590(3)
Ag2 S6 2.612(3)
P1 F2 1.523(8)
P1 F6 1.542(7)
P1 F1 1.554(7)
P1 F5 1.559(7)
P1 F4 1.574(9)
P1 F3 1.592(6)
P2 F9 1.497(9)
P2 F7 1.497(8)
P2 F12 1.516(8)
P2 F8 1.541(8)
P2 F11 1.556(8)
P2 F10 1.573(7)
S1 C7 1.811(11)
S1 C8 1.862(14)
S2 C12 1.800(11)
S2 C11 1.860(12)
S3 C20 1.816(9)
S3 C19 1.838(10)
S4 C23 1.797(9)
S4 C24 1.835(9)
S5 C32 1.760(14)
S5 C31 1.823(11)
S6 C35 1.729(14)
S6 C36 1.822(10)
O1 C9 1.306(15)
O1 C10 1.364(13)
O2 C21 1.407(10)
O2 C22 1.445(10)
O3 C34 1.404(16)
O3 C33 1.484(18)
O3 C33' 1.63(3)
C1 C6 1.358(13)
C1 C2 1.420(12)
C2 C3 1.370(13)
C2 C12 1.505(15)
C3 C4 1.374(15)
C4 C5 1.364(13)
C5 C6 1.398(13)
C6 C7 1.522(12)
C8 C9 1.43(2)
C10 C11 1.407(15)
C13 C18 1.383(11)
C13 C14 1.403(12)
C14 C15 1.377(12)
C14 C24 1.483(12)
C15 C16 1.367(13)
C16 C17 1.394(14)
C17 C18 1.373(13)
C18 C19 1.490(13)
C20 C21 1.532(12)
C22 C23 1.532(12)
C25 C26 1.368(13)
C25 C30 1.378(12)
C26 C27 1.395(13)
C26 C36 1.540(13)
C27 C28 1.368(13)
C28 C29 1.360(16)
C29 C30 1.393(15)
C30 C31 1.506(15)
C32 C33' 1.32(3)
C32 C33 1.49(2)
C34 C35 1.489(19)
